data_4060160
_journal_name_full Organometallics
_journal_paper_doi 10.1021/om0493199
_journal_year 2005
_chemical_formula_sum 'C18 H38 Al2 O4'
_chemical_formula_weight 372.44
_chemical_name_common '(2) [Al(Et)2(OTHF)]2'
_space_group_IT_number 14
_symmetry_cell_setting monoclinic
_symmetry_space_group_name_Hall '-P 2yn'
_symmetry_space_group_name_H-M 'P 1 21/n 1'
_atom_sites_solution_hydrogens geom
_atom_sites_solution_primary direct
_atom_sites_solution_secondary difmap
_cell_angle_alpha 90.00
_cell_angle_beta 96.019(2)
_cell_angle_gamma 90.00
_cell_formula_units_Z 4
_cell_length_a 15.3187(16)
_cell_length_b 7.9024(8)
_cell_length_c 18.3558(19)
_cell_measurement_reflns_used ?
_cell_measurement_temperature 203(2)
_cell_measurement_theta_max ?
_cell_measurement_theta_min ?
_cell_volume 2209.8(4)
_diffrn_ambient_temperature 203(2)
_diffrn_detector_area_resol_mean ?
_diffrn_measurement_device_type 'CCD area detector'
_diffrn_measurement_method 'phi and omega scans'
_diffrn_radiation_monochromator graphite
_diffrn_radiation_source 'fine-focus sealed tube'
_diffrn_radiation_type MoK\a
_diffrn_radiation_wavelength 0.71073
_diffrn_reflns_av_R_equivalents 0.0320
_diffrn_reflns_av_sigmaI/netI 0.0320
_diffrn_reflns_limit_h_max 19
_diffrn_reflns_limit_h_min -19
_diffrn_reflns_limit_k_max 9
_diffrn_reflns_limit_k_min -9
_diffrn_reflns_limit_l_max 22
_diffrn_reflns_limit_l_min -22
_diffrn_reflns_number 17031
_diffrn_reflns_theta_max 26.39
_diffrn_reflns_theta_min 1.65
_diffrn_standards_decay_% ?
_diffrn_standards_interval_count ?
_diffrn_standards_interval_time ?
_diffrn_standards_number ?
_exptl_absorpt_coefficient_mu 0.148
_exptl_absorpt_correction_T_max ?
_exptl_absorpt_correction_T_min ?
_exptl_absorpt_correction_type none
_exptl_absorpt_process_details ?
_exptl_crystal_colour colorless
_exptl_crystal_density_diffrn 1.119
_exptl_crystal_density_meas 0
_exptl_crystal_density_method 'not measured'
_exptl_crystal_description irregular
_exptl_crystal_F_000 816
_exptl_crystal_size_max 0.40
_exptl_crystal_size_mid 0.30
_exptl_crystal_size_min 0.20
_refine_ls_extinction_coef ?
_refine_ls_extinction_method none
_refine_ls_goodness_of_fit_ref 1.027
_refine_ls_hydrogen_treatment mixed
_refine_ls_matrix_type full
_refine_ls_number_parameters 221
_refine_ls_number_reflns 4513
_refine_ls_number_restraints 0
_refine_ls_restrained_S_all 1.027
_refine_ls_R_factor_all 0.0945
_refine_ls_R_factor_gt 0.0763
_refine_ls_shift/su_max 0.013
_refine_ls_shift/su_mean 0.001
_refine_ls_structure_factor_coef Fsqd
_refine_ls_weighting_details 'calc w=1/[\s^2^(Fo^2^)+(0.0957P)^2^+3.5221P] where P=(Fo^2^+2Fc^2^)/3'
_refine_ls_weighting_scheme calc
_refine_ls_wR_factor_gt 0.1912
_refine_ls_wR_factor_ref 0.2064
_reflns_number_gt 3509
_reflns_number_total 4513
_reflns_threshold_expression >2sigma(I)
_cod_depositor_comments
;
The following automatic conversions were performed:
'_symmetry_cell_setting' value 'Monoclinic' changed to 'monoclinic'
according to '/home/saulius/struct/CIF-dictionaries/cif_core.dic'
dictionary named 'cif_core.dic' version 2.4.1 from 2010-06-29.

Automatic conversion script
Id: cif_fix_enum 1527 2010-12-29 10:47:43Z saulius 
;
_cod_original_sg_symbol_H-M 'P 21/n'
_cod_database_code 4060160

loop_
_symmetry_equiv_pos_as_xyz
'x, y, z'
'-x+1/2, y+1/2, -z+1/2'
'-x, -y, -z'
'x-1/2, -y-1/2, z-1/2'

loop_
_atom_site_label
_atom_site_type_symbol
_atom_site_fract_x
_atom_site_fract_y
_atom_site_fract_z
_atom_site_U_iso_or_equiv
_atom_site_adp_type
_atom_site_occupancy
_atom_site_symmetry_multiplicity
_atom_site_calc_flag
_atom_site_refinement_flags
_atom_site_disorder_assembly
_atom_site_disorder_group
Al1 Al -0.00448(6) -0.07431(11) 0.07346(5) 0.0309(3) Uani 1 1 d . . .
Al2 Al 1.00117(6) 0.52525(12) 0.41969(5) 0.0345(3) Uani 1 1 d . . .
O1 O 0.04356(13) 0.1057(3) 0.02798(11) 0.0338(5) Uani 1 1 d . . .
O2 O 0.07192(19) 0.0652(3) 0.16479(14) 0.0559(7) Uani 1 1 d . . .
O3 O 0.94318(14) 0.5944(3) 0.49773(12) 0.0372(5) Uani 1 1 d . . .
O4 O 0.90666(17) 0.7053(4) 0.37095(13) 0.0539(7) Uani 1 1 d . . .
C1 C 0.0991(3) 0.2270(5) 0.06507(19) 0.0511(9) Uani 1 1 d . . .
H1A H 0.0873 0.3381 0.0425 0.061 Uiso 1 1 calc R . .
H1B H 0.1603 0.1977 0.0602 0.061 Uiso 1 1 calc R . .
C2 C 0.0863(4) 0.2362(6) 0.1417(2) 0.0803(16) Uani 1 1 d . . .
H2 H 0.0319 0.3013 0.1461 0.096 Uiso 1 1 calc R . .
C3 C 0.1574(3) 0.3082(5) 0.1953(2) 0.0544(10) Uani 1 1 d . . .
H3A H 0.2095 0.3354 0.1709 0.065 Uiso 1 1 calc R . .
H3B H 0.1371 0.4114 0.2179 0.065 Uiso 1 1 calc R . .
C4 C 0.1770(4) 0.1769(7) 0.2501(3) 0.099(2) Uani 1 1 d . . .
H4A H 0.1696 0.2211 0.2989 0.118 Uiso 1 1 calc R . .
H4B H 0.2378 0.1389 0.2498 0.118 Uiso 1 1 calc R . .
C5 C 0.1170(3) 0.0364(6) 0.2326(2) 0.0715(14) Uani 1 1 d . . .
H5A H 0.1500 -0.0698 0.2319 0.086 Uiso 1 1 calc R . .
H5B H 0.0758 0.0271 0.2697 0.086 Uiso 1 1 calc R . .
C6 C -0.1152(2) -0.0394(5) 0.1175(2) 0.0473(8) Uani 1 1 d . . .
H6A H -0.1010 -0.0126 0.1695 0.057 Uiso 1 1 calc R . .
H6B H -0.1452 0.0592 0.0942 0.057 Uiso 1 1 calc R . .
C7 C -0.1784(3) -0.1873(7) 0.1113(3) 0.0793(16) Uani 1 1 d . . .
H7A H -0.1958 -0.2115 0.0601 0.119 Uiso 1 1 calc R . .
H7B H -0.2299 -0.1592 0.1355 0.119 Uiso 1 1 calc R . .
H7C H -0.1499 -0.2860 0.1345 0.119 Uiso 1 1 calc R . .
C8 C 0.0646(2) -0.2825(4) 0.0954(2) 0.0421(8) Uani 1 1 d . . .
H8A H 0.0749 -0.2959 0.1487 0.051 Uiso 1 1 calc R . .
H8B H 0.0299 -0.3797 0.0760 0.051 Uiso 1 1 calc R . .
C9 C 0.1524(3) -0.2853(5) 0.0641(3) 0.0618(11) Uani 1 1 d . . .
H9A H 0.1429 -0.2785 0.0111 0.093 Uiso 1 1 calc R . .
H9B H 0.1830 -0.3897 0.0783 0.093 Uiso 1 1 calc R . .
H9C H 0.1875 -0.1897 0.0830 0.093 Uiso 1 1 calc R . .
C10 C 0.8762(3) 0.7172(5) 0.4916(2) 0.0555(10) Uani 1 1 d . . .
H10A H 0.8297 0.6830 0.5214 0.067 Uiso 1 1 calc R . .
H10B H 0.9001 0.8254 0.5106 0.067 Uiso 1 1 calc R . .
C11 C 0.8403(4) 0.7382(10) 0.4186(3) 0.115(3) Uani 1 1 d . . .
H11 H 0.7990 0.6422 0.4098 0.138 Uiso 1 1 calc R . .
C12 C 0.7890(3) 0.8875(6) 0.3893(2) 0.0592(11) Uani 1 1 d . . .
H12A H 0.8046 0.9886 0.4187 0.071 Uiso 1 1 calc R . .
H12B H 0.7258 0.8671 0.3885 0.071 Uiso 1 1 calc R . .
C13 C 0.8148(3) 0.9065(7) 0.3132(3) 0.0743(14) Uani 1 1 d . . .
H13A H 0.7722 0.8499 0.2778 0.089 Uiso 1 1 calc R . .
H13B H 0.8176 1.0263 0.3000 0.089 Uiso 1 1 calc R . .
C14 C 0.9017(3) 0.8273(7) 0.3138(3) 0.0794(15) Uani 1 1 d . . .
H14A H 0.9078 0.7728 0.2667 0.095 Uiso 1 1 calc R . .
H14B H 0.9482 0.9120 0.3233 0.095 Uiso 1 1 calc R . .
C15 C 0.9542(3) 0.3351(5) 0.3580(2) 0.0511(9) Uani 1 1 d . . .
H15A H 0.9994 0.2469 0.3600 0.061 Uiso 1 1 calc R . .
H15B H 0.9040 0.2880 0.3802 0.061 Uiso 1 1 calc R . .
C16 C 0.9248(3) 0.3710(7) 0.2781(2) 0.0712(13) Uani 1 1 d . . .
H16A H 0.8728 0.4419 0.2744 0.107 Uiso 1 1 calc R . .
H16B H 0.9114 0.2653 0.2525 0.107 Uiso 1 1 calc R . .
H16C H 0.9714 0.4289 0.2561 0.107 Uiso 1 1 calc R . .
C17 C 1.1013(2) 0.6539(5) 0.3878(2) 0.0474(9) Uani 1 1 d . . .
H17A H 1.1527 0.5795 0.3910 0.057 Uiso 1 1 calc R . .
H17B H 1.0873 0.6849 0.3362 0.057 Uiso 1 1 calc R . .
C18 C 1.1256(3) 0.8147(6) 0.4315(3) 0.0661(12) Uani 1 1 d . . .
H18A H 1.0771 0.8940 0.4253 0.099 Uiso 1 1 calc R . .
H18B H 1.1772 0.8655 0.4141 0.099 Uiso 1 1 calc R . .
H18C H 1.1381 0.7865 0.4830 0.099 Uiso 1 1 calc R . .

loop_
_atom_site_aniso_label
_atom_site_aniso_U_11
_atom_site_aniso_U_22
_atom_site_aniso_U_33
_atom_site_aniso_U_23
_atom_site_aniso_U_13
_atom_site_aniso_U_12
Al1 0.0347(5) 0.0242(5) 0.0336(5) 0.0048(3) 0.0028(4) -0.0009(4)
Al2 0.0361(5) 0.0352(5) 0.0332(5) -0.0012(4) 0.0086(4) 0.0029(4)
O1 0.0399(12) 0.0250(10) 0.0354(11) 0.0019(9) -0.0003(9) -0.0063(9)
O2 0.0771(18) 0.0370(14) 0.0482(15) 0.0116(11) -0.0185(13) -0.0181(13)
O3 0.0387(12) 0.0379(12) 0.0365(11) 0.0013(9) 0.0107(9) 0.0114(10)
O4 0.0583(15) 0.0625(17) 0.0426(13) 0.0108(12) 0.0133(11) 0.0264(13)
C1 0.072(2) 0.0376(19) 0.0435(19) -0.0035(15) 0.0039(17) -0.0255(18)
C2 0.128(4) 0.051(3) 0.055(3) 0.011(2) -0.028(3) -0.037(3)
C3 0.070(3) 0.044(2) 0.046(2) -0.0025(16) -0.0116(18) -0.0163(19)
C4 0.099(4) 0.078(4) 0.104(4) 0.032(3) -0.062(3) -0.032(3)
C5 0.098(3) 0.058(3) 0.052(2) 0.017(2) -0.025(2) -0.020(2)
C6 0.048(2) 0.048(2) 0.048(2) 0.0087(16) 0.0149(16) 0.0020(16)
C7 0.062(3) 0.116(4) 0.063(3) -0.022(3) 0.020(2) -0.041(3)
C8 0.0474(19) 0.0289(16) 0.0494(19) 0.0087(14) 0.0022(15) 0.0023(14)
C9 0.054(2) 0.049(2) 0.083(3) 0.018(2) 0.013(2) 0.0165(19)
C10 0.056(2) 0.063(3) 0.049(2) 0.0047(18) 0.0131(17) 0.031(2)
C11 0.120(5) 0.158(6) 0.074(3) 0.045(4) 0.046(3) 0.104(5)
C12 0.055(2) 0.057(2) 0.065(3) 0.013(2) 0.0047(19) 0.0224(19)
C13 0.069(3) 0.078(3) 0.076(3) 0.024(3) 0.004(2) 0.022(2)
C14 0.082(3) 0.095(4) 0.063(3) 0.034(3) 0.014(2) 0.031(3)
C15 0.058(2) 0.045(2) 0.051(2) -0.0121(17) 0.0087(17) -0.0019(17)
C16 0.076(3) 0.080(3) 0.056(3) -0.026(2) -0.005(2) 0.000(2)
C17 0.047(2) 0.048(2) 0.049(2) 0.0064(16) 0.0156(16) 0.0031(16)
C18 0.056(2) 0.064(3) 0.080(3) -0.004(2) 0.014(2) -0.016(2)
